data_2239762
loop_
_publ_author_name
'Zhang, Dawei'
'Hao, Linlin'
'Li, Jing'

_publ_section_title
;
 Ethyl 2,6-bis(4-bromophenyl)-1-isocyano-4-oxocyclohexanecarboxylate
;
_journal_coeditor_code HB7238
_journal_issue 8
_journal_name_full 'Acta Crystallographica Section E'
_journal_page_first o856
_journal_paper_doi 10.1107/S160053681401530X
_journal_volume 70
_journal_year 2014
_chemical_formula_iupac 'C22 H19 Br2 N O3'
_chemical_formula_moiety 'C22 H19 Br2 N O3'
_chemical_formula_sum 'C22 H19 Br2 N O3'
_chemical_formula_weight 505.20
_chemical_name_systematic
;
Ethyl 2,6-bis(4-bromophenyl)-1-isocyano-4-oxocyclohexanecarboxylate
;
_space_group_IT_number 15
_symmetry_cell_setting monoclinic
_symmetry_space_group_name_Hall '-C 2yc'
_symmetry_space_group_name_H-M 'C 1 2/c 1'
_atom_sites_solution_hydrogens geom
_atom_sites_solution_primary direct
_atom_sites_solution_secondary difmap
_audit_creation_method SHELXL-97
_cell_angle_alpha 90.00
_cell_angle_beta 103.560(2)
_cell_angle_gamma 90.00
_cell_formula_units_Z 8
_cell_length_a 21.9920(17)
_cell_length_b 11.0750(19)
_cell_length_c 17.648(3)
_cell_measurement_reflns_used 78
_cell_measurement_temperature 293(2)
_cell_measurement_theta_max 26.04
_cell_measurement_theta_min 1.33
_cell_volume 4178.6(11)
_computing_cell_refinement 'SAINT (Bruker, 2007)'
_computing_data_collection 'APEX2 (Bruker, 2007)'
_computing_data_reduction 'SAINT (Bruker, 2007)'
_computing_molecular_graphics 'SHELXTL (Sheldrick, 2008)'
_computing_publication_material 'SHELXTL (Sheldrick, 2008)'
_computing_structure_refinement 'SHELXL97 (Sheldrick, 2008)'
_computing_structure_solution 'SHELXS97 (Sheldrick, 2008)'
_diffrn_ambient_temperature 293(2)
_diffrn_measured_fraction_theta_full 0.999
_diffrn_measured_fraction_theta_max 0.997
_diffrn_measurement_device_type 'Bruker SMART APEXII CCD'
_diffrn_measurement_method '\w scans'
_diffrn_radiation_monochromator graphite
_diffrn_radiation_source 'fine-focus sealed tube'
_diffrn_radiation_type MoK\a
_diffrn_radiation_wavelength 0.71069
_diffrn_reflns_av_R_equivalents 0.0263
_diffrn_reflns_av_sigmaI/netI 0.0326
_diffrn_reflns_limit_h_max 25
_diffrn_reflns_limit_h_min -26
_diffrn_reflns_limit_k_max 13
_diffrn_reflns_limit_k_min -13
_diffrn_reflns_limit_l_max 18
_diffrn_reflns_limit_l_min -21
_diffrn_reflns_number 10763
_diffrn_reflns_theta_full 25.00
_diffrn_reflns_theta_max 25.56
_diffrn_reflns_theta_min 1.91
_exptl_absorpt_coefficient_mu 3.902
_exptl_absorpt_correction_T_max 0.6309
_exptl_absorpt_correction_T_min 0.5567
_exptl_absorpt_correction_type multi-scan
_exptl_absorpt_process_details '(SADABS; Bruker, 2007)'
_exptl_crystal_colour colorless
_exptl_crystal_density_diffrn 1.606
_exptl_crystal_density_method 'not measured'
_exptl_crystal_description BLOCK
_exptl_crystal_F_000 2016
_exptl_crystal_size_max 0.17
_exptl_crystal_size_mid 0.16
_exptl_crystal_size_min 0.13
_refine_diff_density_max 1.106
_refine_diff_density_min -0.923
_refine_ls_extinction_method none
_refine_ls_goodness_of_fit_ref 1.033
_refine_ls_hydrogen_treatment constr
_refine_ls_matrix_type full
_refine_ls_number_parameters 253
_refine_ls_number_reflns 3904
_refine_ls_number_restraints 0
_refine_ls_restrained_S_all 1.033
_refine_ls_R_factor_all 0.0751
_refine_ls_R_factor_gt 0.0425
_refine_ls_shift/su_max 0.001
_refine_ls_shift/su_mean 0.000
_refine_ls_structure_factor_coef Fsqd
_refine_ls_weighting_details 'calc w=1/[\s^2^(Fo^2^)+(0.0466P)^2^+7.9699P] where P=(Fo^2^+2Fc^2^)/3'
_refine_ls_weighting_scheme calc
_refine_ls_wR_factor_gt 0.1000
_refine_ls_wR_factor_ref 0.1134
_reflns_number_gt 2578
_reflns_number_total 3904
_reflns_threshold_expression I>2\s(I)
_cod_data_source_file hb7238sup1.cif
_cod_data_source_block I
_cod_original_sg_symbol_H-M 'C 2/c'
_cod_database_code 2239762
_cod_database_fobs_code 2239762

loop_
_symmetry_equiv_pos_as_xyz
'x, y, z'
'-x, y, -z+1/2'
'x+1/2, y+1/2, z'
'-x+1/2, y+1/2, -z+1/2'
'-x, -y, -z'
'x, -y, z-1/2'
'-x+1/2, -y+1/2, -z'
'x+1/2, -y+1/2, z-1/2'

loop_
_atom_site_type_symbol
_atom_site_label
_atom_site_fract_x
_atom_site_fract_y
_atom_site_fract_z
_atom_site_U_iso_or_equiv
_atom_site_adp_type
_atom_site_calc_flag
_atom_site_refinement_flags
_atom_site_occupancy
_atom_site_symmetry_multiplicity
Br Br2 -0.01743(2) 0.57808(4) 0.12001(3) 0.06681(18) Uani d . 1 1
Br Br1 0.59543(3) 0.56713(6) 0.49860(4) 0.0979(2) Uani d . 1 1
O O2 0.30729(12) 0.7231(2) 0.34697(15) 0.0512(7) Uani d . 1 1
C C17 0.19183(17) 0.6993(3) 0.1672(2) 0.0406(9) Uani d . 1 1
C C11 0.25738(17) 0.7509(3) 0.1820(2) 0.0401(8) Uani d . 1 1
H H11 0.2588 0.8177 0.2188 0.048 Uiso calc R 1 1
N N1 0.30420(15) 0.5508(3) 0.1772(2) 0.0505(8) Uani d . 1 1
C C10 0.27366(18) 0.8048(4) 0.1094(2) 0.0468(9) Uani d . 1 1
H H10A 0.2798 0.7402 0.0749 0.056 Uiso calc R 1 1
H H10B 0.2392 0.8544 0.0818 0.056 Uiso calc R 1 1
C C12 0.30963(17) 0.6605(3) 0.2217(2) 0.0409(9) Uani d . 1 1
O O3 0.28934(16) 0.5274(3) 0.32118(18) 0.0754(10) Uani d . 1 1
C C13 0.30092(17) 0.6265(4) 0.3028(2) 0.0453(9) Uani d . 1 1
C C9 0.33168(19) 0.8799(4) 0.1308(2) 0.0523(10) Uani d . 1 1
C C7 0.37673(17) 0.7151(3) 0.2243(2) 0.0443(9) Uani d . 1 1
H H7 0.3893 0.6799 0.1794 0.053 Uiso calc R 1 1
O O1 0.34440(16) 0.9555(3) 0.08779(19) 0.0795(10) Uani d . 1 1
C C18 0.16493(18) 0.6331(4) 0.1019(2) 0.0495(10) Uani d . 1 1
H H18 0.1885 0.6140 0.0661 0.059 Uiso calc R 1 1
C C22 0.15553(18) 0.7240(4) 0.2200(2) 0.0521(10) Uani d . 1 1
H H22 0.1731 0.7666 0.2653 0.062 Uiso calc R 1 1
C C4 0.42738(17) 0.6782(4) 0.2946(2) 0.0470(9) Uani d . 1 1
C C5 0.4465(2) 0.5596(4) 0.3050(3) 0.0652(12) Uani d . 1 1
H H5 0.4261 0.5013 0.2703 0.078 Uiso calc R 1 1
C C1 0.5261(2) 0.6100(5) 0.4171(3) 0.0622(12) Uani d . 1 1
C C19 0.10326(19) 0.5942(4) 0.0883(2) 0.0512(10) Uani d . 1 1
H H19 0.0859 0.5486 0.0443 0.061 Uiso calc R 1 1
C C20 0.06841(17) 0.6234(3) 0.1403(2) 0.0475(9) Uani d . 1 1
C C14 0.2992(2) 0.7071(5) 0.4265(2) 0.0679(13) Uani d . 1 1
H H14A 0.2574 0.7320 0.4290 0.082 Uiso calc R 1 1
H H14B 0.3043 0.6226 0.4411 0.082 Uiso calc R 1 1
C C8 0.37386(18) 0.8521(4) 0.2093(2) 0.0518(10) Uani d . 1 1
H H8A 0.3582 0.8925 0.2497 0.062 Uiso calc R 1 1
H H8B 0.4156 0.8824 0.2112 0.062 Uiso calc R 1 1
C C21 0.09395(19) 0.6872(4) 0.2070(3) 0.0584(11) Uani d . 1 1
H H21 0.0702 0.7052 0.2428 0.070 Uiso calc R 1 1
C C2 0.5071(2) 0.7263(5) 0.4093(3) 0.0709(13) Uani d . 1 1
H H2 0.5272 0.7839 0.4448 0.085 Uiso calc R 1 1
C C3 0.4580(2) 0.7598(4) 0.3488(3) 0.0653(12) Uani d . 1 1
H H3 0.4453 0.8401 0.3446 0.078 Uiso calc R 1 1
C C16 0.3003(3) 0.4647(5) 0.1399(3) 0.0748(14) Uani d . 1 1
C C6 0.4956(2) 0.5251(5) 0.3664(3) 0.0748(14) Uani d . 1 1
H H6 0.5076 0.4445 0.3727 0.090 Uiso calc R 1 1
C C15 0.3453(3) 0.7792(6) 0.4799(3) 0.109(2) Uani d . 1 1
H H15A 0.3401 0.7688 0.5320 0.163 Uiso calc R 1 1
H H15B 0.3398 0.8628 0.4655 0.163 Uiso calc R 1 1
H H15C 0.3866 0.7537 0.4775 0.163 Uiso calc R 1 1

loop_
_atom_site_aniso_label
_atom_site_aniso_U_11
_atom_site_aniso_U_22
_atom_site_aniso_U_33
_atom_site_aniso_U_12
_atom_site_aniso_U_13
_atom_site_aniso_U_23
Br2 0.0384(2) 0.0767(3) 0.0818(3) -0.0098(2) 0.0069(2) -0.0024(3)
Br1 0.0605(4) 0.1272(5) 0.0961(4) 0.0137(3) -0.0018(3) 0.0346(4)
O2 0.0579(18) 0.0531(17) 0.0452(16) -0.0035(13) 0.0171(13) 0.0031(13)
C17 0.038(2) 0.041(2) 0.042(2) -0.0016(16) 0.0067(16) -0.0005(17)
C11 0.040(2) 0.036(2) 0.044(2) -0.0041(16) 0.0086(16) -0.0025(16)
N1 0.048(2) 0.0387(19) 0.064(2) 0.0000(15) 0.0124(16) -0.0055(17)
C10 0.045(2) 0.049(2) 0.046(2) -0.0029(18) 0.0093(18) 0.0037(18)
C12 0.039(2) 0.036(2) 0.049(2) -0.0044(16) 0.0121(17) -0.0028(17)
O3 0.105(3) 0.0497(19) 0.079(2) -0.0167(18) 0.037(2) 0.0120(16)
C13 0.036(2) 0.047(2) 0.054(2) -0.0041(17) 0.0122(18) 0.004(2)
C9 0.056(3) 0.048(2) 0.057(3) -0.006(2) 0.021(2) 0.006(2)
C7 0.039(2) 0.045(2) 0.052(2) -0.0061(17) 0.0164(18) -0.0018(18)
O1 0.076(2) 0.087(2) 0.073(2) -0.0251(19) 0.0141(17) 0.0293(19)
C18 0.046(2) 0.055(2) 0.049(2) -0.0012(19) 0.0135(19) -0.002(2)
C22 0.046(2) 0.056(3) 0.054(2) -0.0102(19) 0.0110(19) -0.015(2)
C4 0.037(2) 0.050(2) 0.059(3) -0.0004(18) 0.0198(19) 0.005(2)
C5 0.064(3) 0.055(3) 0.075(3) -0.002(2) 0.012(2) -0.001(2)
C1 0.038(2) 0.080(3) 0.068(3) 0.002(2) 0.012(2) 0.014(3)
C19 0.046(2) 0.053(2) 0.050(2) -0.0054(19) 0.0004(19) -0.0075(19)
C20 0.036(2) 0.047(2) 0.057(3) -0.0054(17) 0.0056(18) 0.0036(19)
C14 0.070(3) 0.086(3) 0.050(3) 0.005(3) 0.019(2) 0.010(2)
C8 0.044(2) 0.051(2) 0.060(3) -0.0136(19) 0.0130(19) 0.003(2)
C21 0.044(2) 0.072(3) 0.063(3) -0.008(2) 0.021(2) -0.010(2)
C2 0.049(3) 0.076(3) 0.078(3) -0.005(2) -0.004(2) -0.007(3)
C3 0.052(3) 0.057(3) 0.079(3) 0.004(2) 0.000(2) -0.001(2)
C16 0.079(4) 0.055(3) 0.088(4) 0.002(3) 0.015(3) -0.008(3)
C6 0.067(3) 0.062(3) 0.094(4) 0.018(3) 0.015(3) 0.017(3)
C15 0.137(6) 0.129(5) 0.063(3) -0.042(5) 0.028(4) -0.023(3)

loop_
_atom_type_symbol
_atom_type_description
_atom_type_scat_dispersion_real
_atom_type_scat_dispersion_imag
_atom_type_scat_source
C C 0.0033 0.0016 'International Tables Vol C Tables 4.2.6.8 and 6.1.1.4'
H H 0.0000 0.0000 'International Tables Vol C Tables 4.2.6.8 and 6.1.1.4'
N N 0.0061 0.0033 'International Tables Vol C Tables 4.2.6.8 and 6.1.1.4'
O O 0.0106 0.0060 'International Tables Vol C Tables 4.2.6.8 and 6.1.1.4'
Br Br -0.2901 2.4595 'International Tables Vol C Tables 4.2.6.8 and 6.1.1.4'

loop_
_geom_angle_atom_site_label_1
_geom_angle_atom_site_label_2
_geom_angle_atom_site_label_3
_geom_angle
C13 O2 C14 116.8(3)
C18 C17 C22 117.7(3)
C18 C17 C11 123.3(3)
C22 C17 C11 118.9(3)
C17 C11 C10 113.7(3)
C17 C11 C12 114.0(3)
C10 C11 C12 109.5(3)
C17 C11 H11 106.3
C10 C11 H11 106.3
C12 C11 H11 106.3
C16 N1 C12 178.1(4)
C9 C10 C11 111.1(3)
C9 C10 H10A 109.4
C11 C10 H10A 109.4
C9 C10 H10B 109.4
C11 C10 H10B 109.4
H10A C10 H10B 108.0
N1 C12 C13 106.9(3)
N1 C12 C11 109.8(3)
C13 C12 C11 109.6(3)
N1 C12 C7 107.2(3)
C13 C12 C7 112.7(3)
C11 C12 C7 110.6(3)
O3 C13 O2 126.2(4)
O3 C13 C12 124.2(4)
O2 C13 C12 109.6(3)
O1 C9 C10 122.5(4)
O1 C9 C8 122.4(4)
C10 C9 C8 115.0(3)
C4 C7 C8 113.6(3)
C4 C7 C12 114.9(3)
C8 C7 C12 111.8(3)
C4 C7 H7 105.2
C8 C7 H7 105.2
C12 C7 H7 105.2
C17 C18 C19 121.3(4)
C17 C18 H18 119.4
C19 C18 H18 119.4
C21 C22 C17 121.8(4)
C21 C22 H22 119.1
C17 C22 H22 119.1
C3 C4 C5 116.7(4)
C3 C4 C7 122.6(4)
C5 C4 C7 120.6(4)
C4 C5 C6 121.5(5)
C4 C5 H5 119.2
C6 C5 H5 119.2
C2 C1 C6 120.0(4)
C2 C1 Br1 119.3(4)
C6 C1 Br1 120.6(4)
C20 C19 C18 119.4(4)
C20 C19 H19 120.3
C18 C19 H19 120.3
C19 C20 C21 121.1(4)
C19 C20 Br2 119.9(3)
C21 C20 Br2 119.0(3)
C15 C14 O2 109.4(4)
C15 C14 H14A 109.8
O2 C14 H14A 109.8
C15 C14 H14B 109.8
O2 C14 H14B 109.8
H14A C14 H14B 108.2
C9 C8 C7 110.5(3)
C9 C8 H8A 109.5
C7 C8 H8A 109.5
C9 C8 H8B 109.5
C7 C8 H8B 109.5
H8A C8 H8B 108.1
C20 C21 C22 118.8(4)
C20 C21 H21 120.6
C22 C21 H21 120.6
C1 C2 C3 120.1(5)
C1 C2 H2 119.9
C3 C2 H2 119.9
C4 C3 C2 122.0(4)
C4 C3 H3 119.0
C2 C3 H3 119.0
C1 C6 C5 119.6(5)
C1 C6 H6 120.2
C5 C6 H6 120.2
C14 C15 H15A 109.5
C14 C15 H15B 109.5
H15A C15 H15B 109.5
C14 C15 H15C 109.5
H15A C15 H15C 109.5
H15B C15 H15C 109.5

loop_
_geom_bond_atom_site_label_1
_geom_bond_atom_site_label_2
_geom_bond_distance
Br2 C20 1.904(4)
Br1 C1 1.896(4)
O2 C13 1.312(5)
O2 C14 1.466(5)
C17 C18 1.378(5)
C17 C22 1.388(5)
C17 C11 1.515(5)
C11 C10 1.530(5)
C11 C12 1.560(5)
C11 H11 0.9800
N1 C16 1.150(5)
N1 C12 1.437(5)
C10 C9 1.495(5)
C10 H10A 0.9700
C10 H10B 0.9700
C12 C13 1.534(5)
C12 C7 1.585(5)
O3 C13 1.190(5)
C9 O1 1.206(4)
C9 C8 1.507(6)
C7 C4 1.516(5)
C7 C8 1.539(5)
C7 H7 0.9800
C18 C19 1.389(5)
C18 H18 0.9300
C22 C21 1.381(5)
C22 H22 0.9300
C4 C3 1.373(6)
C4 C5 1.378(6)
C5 C6 1.392(7)
C5 H5 0.9300
C1 C2 1.351(7)
C1 C6 1.361(7)
C19 C20 1.365(5)
C19 H19 0.9300
C20 C21 1.375(5)
C14 C15 1.451(7)
C14 H14A 0.9700
C14 H14B 0.9700
C8 H8A 0.9700
C8 H8B 0.9700
C21 H21 0.9300
C2 C3 1.380(6)
C2 H2 0.9300
C3 H3 0.9300
C6 H6 0.9300
C15 H15A 0.9600
C15 H15B 0.9600
C15 H15C 0.9600

loop_
_geom_hbond_atom_site_label_D
_geom_hbond_atom_site_label_H
_geom_hbond_atom_site_label_A
_geom_hbond_site_symmetry_A
_geom_hbond_distance_DH
_geom_hbond_distance_HA
_geom_hbond_distance_DA
_geom_hbond_angle_DHA
C11 H11 O3 4_555 0.98 2.58 3.226(5) 123

loop_
_geom_torsion_atom_site_label_1
_geom_torsion_atom_site_label_2
_geom_torsion_atom_site_label_3
_geom_torsion_atom_site_label_4
_geom_torsion
C18 C17 C11 C10 41.2(5)
C22 C17 C11 C10 -135.7(4)
C18 C17 C11 C12 -85.3(4)
C22 C17 C11 C12 97.8(4)
C17 C11 C10 C9 166.2(3)
C12 C11 C10 C9 -65.0(4)
C16 N1 C12 C13 -17E1(10)
C16 N1 C12 C11 67(14)
C16 N1 C12 C7 -53(14)
C17 C11 C12 N1 54.1(4)
C10 C11 C12 N1 -74.6(4)
C17 C11 C12 C13 -63.0(4)
C10 C11 C12 C13 168.3(3)
C17 C11 C12 C7 172.1(3)
C10 C11 C12 C7 43.5(4)
C14 O2 C13 O3 -0.2(6)
C14 O2 C13 C12 178.9(3)
N1 C12 C13 O3 -2.8(5)
C11 C12 C13 O3 116.1(4)
C7 C12 C13 O3 -120.3(4)
N1 C12 C13 O2 178.1(3)
C11 C12 C13 O2 -62.9(4)
C7 C12 C13 O2 60.6(4)
C11 C10 C9 O1 -159.9(4)
C11 C10 C9 C8 21.4(5)
N1 C12 C7 C4 -93.0(4)
C13 C12 C7 C4 24.3(4)
C11 C12 C7 C4 147.3(3)
N1 C12 C7 C8 135.7(3)
C13 C12 C7 C8 -107.0(4)
C11 C12 C7 C8 16.0(4)
C22 C17 C18 C19 1.2(6)
C11 C17 C18 C19 -175.8(4)
C18 C17 C22 C21 -1.9(6)
C11 C17 C22 C21 175.2(4)
C8 C7 C4 C3 13.6(5)
C12 C7 C4 C3 -116.9(4)
C8 C7 C4 C5 -163.9(4)
C12 C7 C4 C5 65.7(5)
C3 C4 C5 C6 -1.7(7)
C7 C4 C5 C6 175.9(4)
C17 C18 C19 C20 0.8(6)
C18 C19 C20 C21 -2.2(6)
C18 C19 C20 Br2 176.7(3)
C13 O2 C14 C15 140.1(5)
O1 C9 C8 C7 -139.2(4)
C10 C9 C8 C7 39.5(5)
C4 C7 C8 C9 168.9(3)
C12 C7 C8 C9 -59.1(4)
C19 C20 C21 C22 1.5(6)
Br2 C20 C21 C22 -177.4(3)
C17 C22 C21 C20 0.6(7)
C6 C1 C2 C3 -1.7(8)
Br1 C1 C2 C3 177.9(4)
C5 C4 C3 C2 2.4(7)
C7 C4 C3 C2 -175.2(4)
C1 C2 C3 C4 -0.7(8)
C2 C1 C6 C5 2.4(7)
Br1 C1 C6 C5 -177.3(4)
C4 C5 C6 C1 -0.6(7)
